data_4513201
loop_
_publ_author_name
'Singh, Divyendu'
'Nagaraja, C. M.'

_publ_section_title
;
 Auxiliary Ligand-Assisted Structural Variation of Cd(II) Metal--Organic
 Frameworks Showing 2D \\rightarrow 3D Polycatenation and
 Interpenetration: Synthesis, Structure, Luminescence Properties, and
 Selective Sensing of Trinitrophenol
;
_journal_issue 7
_journal_name_full 'Crystal Growth &amp; Design'
_journal_page_first 3356
_journal_paper_doi 10.1021/acs.cgd.5b00450
_journal_volume 15
_journal_year 2015
_chemical_formula_moiety 'C18 H14 Cd N4 O6'
_chemical_formula_sum 'C18 H14 Cd N4 O6'
_chemical_formula_weight 494.73
_space_group_crystal_system triclinic
_space_group_IT_number 2
_space_group_name_Hall '-P 1'
_space_group_name_H-M_alt 'P -1'
_symmetry_space_group_name_Hall '-P 1'
_symmetry_space_group_name_H-M 'P -1'
_atom_sites_solution_hydrogens mixed
_audit_creation_method SHELXL-2014/7
_cell_angle_alpha 74.197(2)
_cell_angle_beta 84.359(2)
_cell_angle_gamma 89.099(2)
_cell_formula_units_Z 2
_cell_length_a 5.9502(3)
_cell_length_b 9.9575(5)
_cell_length_c 16.4531(9)
_cell_measurement_temperature 293(2)
_cell_measurement_theta_max 28.3
_cell_measurement_theta_min 2.6
_cell_volume 933.38(8)
_computing_cell_refinement 'APEX2 (Bruker, 2010); SAINT (Bruker, 2009)'
_computing_data_collection 'APEX2 (Bruker, 2010)'
_computing_data_reduction 'SAINT (Bruker, 2009);XPREP(Sheldrick,2008)'
_computing_structure_refinement 'SHELXL-2014/7 (Sheldrick, 2014)'
_diffrn_ambient_temperature 293(2)
_diffrn_measured_fraction_theta_full 0.997
_diffrn_measured_fraction_theta_max 0.995
_diffrn_measurement_device_type 'Bruker D8 Venture PHOTON 100 CMOS'
_diffrn_radiation_type MoK\a
_diffrn_radiation_wavelength 0.71073
_diffrn_reflns_av_R_equivalents 0.0541
_diffrn_reflns_av_unetI/netI 0.0358
_diffrn_reflns_laue_measured_fraction_full 0.997
_diffrn_reflns_laue_measured_fraction_max 0.995
_diffrn_reflns_limit_h_max 7
_diffrn_reflns_limit_h_min -7
_diffrn_reflns_limit_k_max 13
_diffrn_reflns_limit_k_min -13
_diffrn_reflns_limit_l_max 21
_diffrn_reflns_limit_l_min -21
_diffrn_reflns_number 29958
_diffrn_reflns_point_group_measured_fraction_full 0.997
_diffrn_reflns_point_group_measured_fraction_max 0.995
_diffrn_reflns_theta_full 25.242
_diffrn_reflns_theta_max 28.287
_diffrn_reflns_theta_min 2.585
_diffrn_source 'fine-focus sealed tube'
_exptl_absorpt_coefficient_mu 1.215
_exptl_absorpt_correction_T_max 0.7457
_exptl_absorpt_correction_T_min 0.6332
_exptl_absorpt_correction_type empirical
_exptl_absorpt_process_details sadabs
_exptl_crystal_colour yellow
_exptl_crystal_density_diffrn 1.760
_exptl_crystal_description block
_exptl_crystal_F_000 492
_exptl_crystal_size_max 0.290
_exptl_crystal_size_mid 0.270
_exptl_crystal_size_min 0.250
_refine_diff_density_max 2.915
_refine_diff_density_min -1.876
_refine_diff_density_rms 0.166
_refine_ls_extinction_method none
_refine_ls_goodness_of_fit_ref 1.256
_refine_ls_hydrogen_treatment mixed
_refine_ls_matrix_type full
_refine_ls_number_parameters 270
_refine_ls_number_reflns 4608
_refine_ls_number_restraints 0
_refine_ls_restrained_S_all 1.256
_refine_ls_R_factor_all 0.0507
_refine_ls_R_factor_gt 0.0461
_refine_ls_shift/su_max 0.000
_refine_ls_shift/su_mean 0.000
_refine_ls_structure_factor_coef Fsqd
_refine_ls_weighting_details 'w=1/[\s^2^(Fo^2^)+(0.0319P)^2^+7.1078P] where P=(Fo^2^+2Fc^2^)/3'
_refine_ls_weighting_scheme calc
_refine_ls_wR_factor_gt 0.1297
_refine_ls_wR_factor_ref 0.1314
_reflns_Friedel_coverage 0.000
_reflns_number_gt 4309
_reflns_number_total 4608
_reflns_threshold_expression 'I > 2\s(I)'
_cod_data_source_file cg5b00450_si_002.cif
_cod_data_source_block compound3
_cod_depositor_comments 'Adding full bibliography for 4513199--4513202.cif.'
_cod_database_code 4513201
_shelx_shelxl_version_number 2014/7
_shelx_space_group_comment
;
The symmetry employed for this shelxl refinement is uniquely defined
by the following loop, which should always be used as a source of
symmetry information in preference to the above space-group names.
They are only intended as comments.
;

loop_
_space_group_symop_operation_xyz
'x, y, z'
'-x, -y, -z'

loop_
_atom_site_label
_atom_site_type_symbol
_atom_site_fract_x
_atom_site_fract_y
_atom_site_fract_z
_atom_site_U_iso_or_equiv
_atom_site_adp_type
_atom_site_occupancy
_atom_site_site_symmetry_order
_atom_site_calc_flag
_atom_site_refinement_flags_posn
_atom_site_refinement_flags_adp
Cd1 Cd 0.41919(6) 0.28768(4) 0.24679(2) 0.01420(11) Uani 1 1 d . .
O2 O 0.1402(6) 0.4574(4) 0.2247(3) 0.0233(8) Uani 1 1 d . .
C3 C -0.0637(8) 0.7225(5) 0.2415(3) 0.0175(10) Uani 1 1 d . .
H3 H -0.1868 0.6701 0.2363 0.021 Uiso 1 1 calc R U
C4 C -0.0672(8) -0.1393(5) 0.2516(3) 0.0178(10) Uani 1 1 d . .
H4 H -0.1931 -0.0834 0.2537 0.021 Uiso 1 1 calc R U
O1 O 0.4713(6) 0.5356(4) 0.2458(2) 0.0196(7) Uani 1 1 d . .
O3 O 0.4638(6) 0.0343(4) 0.2600(2) 0.0199(7) Uani 1 1 d . .
O4 O 0.1216(6) 0.1175(4) 0.2778(3) 0.0225(8) Uani 1 1 d . .
O1W O 0.7947(7) 0.2944(5) 0.2223(3) 0.0264(9) Uani 1 1 d . .
O5 O 0.2907(6) -0.2126(3) 0.2504(2) 0.0141(7) Uani 1 1 d . .
N1 N 0.4356(7) 0.2544(4) 0.3926(3) 0.0160(8) Uani 1 1 d . .
N2 N 0.4314(7) 0.2927(5) 0.1018(3) 0.0174(8) Uani 1 1 d . .
C12 C 0.7732(9) 0.0951(5) -0.0299(3) 0.0210(10) Uani 1 1 d . .
H12 H 0.7713 0.0752 -0.0819 0.025 Uiso 1 1 calc R U
C1 C 0.2677(8) 0.5519(5) 0.2370(3) 0.0155(9) Uani 1 1 d . .
C6 C 0.2552(8) 0.0229(5) 0.2657(3) 0.0148(9) Uani 1 1 d . .
C5 C 0.1497(8) -0.1061(5) 0.2574(3) 0.0141(9) Uani 1 1 d . .
C16 C 0.6088(10) 0.3121(6) 0.5040(4) 0.0248(11) Uani 1 1 d . .
N3 N 0.9263(8) 0.0429(5) 0.0179(3) 0.0234(10) Uani 1 1 d . .
C15 C 0.4577(10) 0.2224(6) 0.5632(4) 0.0283(12) Uani 1 1 d . .
H15 H 0.4618 0.2134 0.6208 0.034 Uiso 1 1 calc R U
C18 C 0.7791(11) 0.3921(7) 0.5316(4) 0.0298(13) Uani 1 1 d . .
H18 H 0.7764 0.3874 0.5889 0.036 Uiso 1 1 calc R U
C17 C 0.5912(10) 0.3250(6) 0.4184(4) 0.0234(11) Uani 1 1 d . .
H17 H 0.6908 0.3845 0.3779 0.028 Uiso 1 1 calc R U
C10 C 0.5998(9) 0.1859(5) -0.0044(3) 0.0193(10) Uani 1 1 d . .
C2 C 0.1554(8) 0.6835(5) 0.2410(3) 0.0137(9) Uani 1 1 d . .
C11 C 0.5903(9) 0.2108(6) 0.0749(3) 0.0216(10) Uani 1 1 d . .
H11 H 0.6976 0.1697 0.1112 0.026 Uiso 1 1 calc R U
C13 C 0.2966(10) 0.1671(6) 0.4509(4) 0.0290(12) Uani 1 1 d . .
H13 H 0.1903 0.1170 0.4327 0.035 Uiso 1 1 calc R U
C14 C 0.3030(11) 0.1474(7) 0.5368(4) 0.0356(14) Uani 1 1 d . .
H14 H 0.2046 0.0847 0.5759 0.043 Uiso 1 1 calc R U
C9 C 0.4384(10) 0.2467(6) -0.0572(3) 0.0249(11) Uani 1 1 d . .
H9 H 0.4366 0.2301 -0.1101 0.030 Uiso 1 1 calc R U
C7 C 0.2805(10) 0.3509(6) 0.0494(4) 0.0253(11) Uani 1 1 d . .
H7 H 0.1703 0.4066 0.0673 0.030 Uiso 1 1 calc R U
C8 C 0.2789(10) 0.3328(7) -0.0307(4) 0.0297(13) Uani 1 1 d . .
H8 H 0.1726 0.3776 -0.0663 0.036 Uiso 1 1 calc R U
N4 N 0.9282(9) 0.4665(6) 0.4797(3) 0.0310(11) Uani 1 1 d . .
H1A H 0.870(12) 0.229(8) 0.241(5) 0.029(19) Uiso 1 1 d . .
H1B H 0.846(12) 0.350(8) 0.222(5) 0.03(2) Uiso 1 1 d . .

loop_
_atom_site_aniso_label
_atom_site_aniso_U_11
_atom_site_aniso_U_22
_atom_site_aniso_U_33
_atom_site_aniso_U_23
_atom_site_aniso_U_13
_atom_site_aniso_U_12
Cd1 0.01402(18) 0.01085(17) 0.01990(19) -0.00705(13) -0.00396(12) 0.00041(11)
O2 0.0217(19) 0.0129(16) 0.041(2) -0.0155(16) -0.0080(16) 0.0019(14)
C3 0.015(2) 0.014(2) 0.024(3) -0.0067(19) -0.0043(19) -0.0018(18)
C4 0.014(2) 0.014(2) 0.026(3) -0.0066(19) -0.0007(19) 0.0026(18)
O1 0.0172(17) 0.0125(16) 0.030(2) -0.0071(14) -0.0047(15) 0.0008(13)
O3 0.0157(17) 0.0128(16) 0.033(2) -0.0089(15) -0.0045(15) 0.0000(13)
O4 0.0185(18) 0.0147(17) 0.039(2) -0.0134(16) -0.0069(16) 0.0028(14)
O1W 0.022(2) 0.0102(18) 0.050(3) -0.0106(18) -0.0111(18) -0.0005(16)
O5 0.0155(16) 0.0091(15) 0.0193(17) -0.0060(13) -0.0034(13) 0.0002(12)
N1 0.021(2) 0.0146(19) 0.014(2) -0.0059(16) -0.0037(16) -0.0029(16)
N2 0.018(2) 0.022(2) 0.015(2) -0.0078(17) -0.0019(16) 0.0005(16)
C12 0.027(3) 0.020(2) 0.016(2) -0.006(2) 0.003(2) 0.000(2)
C1 0.017(2) 0.011(2) 0.019(2) -0.0051(18) 0.0002(18) -0.0015(17)
C6 0.017(2) 0.010(2) 0.018(2) -0.0044(17) -0.0036(18) -0.0008(17)
C5 0.017(2) 0.010(2) 0.016(2) -0.0045(17) -0.0031(17) 0.0008(17)
C16 0.029(3) 0.025(3) 0.022(3) -0.006(2) -0.006(2) -0.002(2)
N3 0.027(2) 0.024(2) 0.021(2) -0.0106(19) 0.0007(18) 0.0036(19)
C15 0.033(3) 0.032(3) 0.019(3) -0.004(2) -0.003(2) -0.004(2)
C18 0.037(3) 0.034(3) 0.020(3) -0.008(2) -0.009(2) -0.006(3)
C17 0.027(3) 0.023(3) 0.021(3) -0.006(2) -0.006(2) -0.006(2)
C10 0.021(2) 0.018(2) 0.018(2) -0.0039(19) 0.0018(19) -0.0015(19)
C2 0.015(2) 0.010(2) 0.018(2) -0.0060(17) -0.0027(17) -0.0042(17)
C11 0.020(2) 0.024(3) 0.022(3) -0.008(2) -0.003(2) 0.002(2)
C13 0.029(3) 0.031(3) 0.028(3) -0.011(2) -0.003(2) -0.009(2)
C14 0.037(3) 0.045(4) 0.024(3) -0.007(3) 0.001(3) -0.013(3)
C9 0.027(3) 0.030(3) 0.017(3) -0.007(2) 0.000(2) 0.000(2)
C7 0.025(3) 0.026(3) 0.026(3) -0.008(2) -0.006(2) 0.007(2)
C8 0.029(3) 0.032(3) 0.026(3) -0.004(2) -0.007(2) 0.010(2)
N4 0.037(3) 0.032(3) 0.027(3) -0.011(2) -0.009(2) -0.010(2)

loop_
_atom_type_symbol
_atom_type_description
_atom_type_scat_dispersion_real
_atom_type_scat_dispersion_imag
_atom_type_scat_source
C C 0.0033 0.0016 'International Tables Vol C Tables 4.2.6.8 and 6.1.1.4'
H H 0.0000 0.0000 'International Tables Vol C Tables 4.2.6.8 and 6.1.1.4'
N N 0.0061 0.0033 'International Tables Vol C Tables 4.2.6.8 and 6.1.1.4'
O O 0.0106 0.0060 'International Tables Vol C Tables 4.2.6.8 and 6.1.1.4'
Cd Cd -0.8075 1.2024 'International Tables Vol C Tables 4.2.6.8 and 6.1.1.4'

loop_
_geom_angle_atom_site_label_1
_geom_angle_atom_site_label_2
_geom_angle_atom_site_label_3
_geom_angle
_geom_angle_site_symmetry_1
_geom_angle_site_symmetry_3
O1W Cd1 O2 133.76(15) . .
O1W Cd1 N1 91.95(16) . .
O2 Cd1 N1 98.84(15) . .
O1W Cd1 N2 84.00(16) . .
O2 Cd1 N2 88.81(14) . .
N1 Cd1 N2 172.12(15) . .
O1W Cd1 O4 137.99(14) . .
O2 Cd1 O4 87.23(13) . .
N1 Cd1 O4 89.47(14) . .
N2 Cd1 O4 89.05(14) . .
O1W Cd1 O3 84.15(14) . .
O2 Cd1 O3 139.49(12) . .
N1 Cd1 O3 92.22(14) . .
N2 Cd1 O3 80.67(14) . .
O4 Cd1 O3 53.84(12) . .
O1W Cd1 O1 83.10(14) . .
O2 Cd1 O1 54.77(12) . .
N1 Cd1 O1 81.50(13) . .
N2 Cd1 O1 104.63(14) . .
O4 Cd1 O1 138.42(12) . .
O3 Cd1 O1 165.57(12) . .
O1W Cd1 C1 108.86(15) . .
O2 Cd1 C1 28.00(13) . .
N1 Cd1 C1 88.36(15) . .
N2 Cd1 C1 99.33(15) . .
O4 Cd1 C1 113.15(13) . .
O3 Cd1 C1 166.96(13) . .
O1 Cd1 C1 26.87(13) . .
O1W Cd1 C6 110.75(15) . .
O2 Cd1 C6 113.11(13) . .
N1 Cd1 C6 94.04(14) . .
N2 Cd1 C6 81.15(15) . .
O4 Cd1 C6 27.40(13) . .
O3 Cd1 C6 26.77(13) . .
O1 Cd1 C6 165.68(13) . .
C1 Cd1 C6 140.19(14) . .
C1 O2 Cd1 93.7(3) . .
C2 C3 C4 106.0(4) . 1_565
C5 C4 C3 106.3(4) . 1_545
C1 O1 Cd1 87.8(3) . .
C6 O3 Cd1 88.7(3) . .
C6 O4 Cd1 92.4(3) . .
C5 O5 C2 106.0(4) . 1_545
C13 N1 C17 118.7(5) . .
C13 N1 Cd1 122.4(3) . .
C17 N1 Cd1 118.9(3) . .
C7 N2 C11 117.8(5) . .
C7 N2 Cd1 126.0(4) . .
C11 N2 Cd1 115.5(3) . .
N3 C12 C10 121.2(5) . .
O1 C1 O2 123.3(4) . .
O1 C1 C2 121.0(4) . .
O2 C1 C2 115.8(4) . .
O1 C1 Cd1 65.3(3) . .
O2 C1 Cd1 58.3(2) . .
C2 C1 Cd1 171.0(3) . .
O3 C6 O4 123.5(4) . .
O3 C6 C5 120.1(4) . .
O4 C6 C5 116.4(4) . .
O3 C6 Cd1 64.5(2) . .
O4 C6 Cd1 60.2(2) . .
C5 C6 Cd1 167.5(3) . .
C4 C5 O5 110.8(4) . .
C4 C5 C6 132.1(4) . .
O5 C5 C6 117.1(4) . .
C15 C16 C17 117.8(5) . .
C15 C16 C18 120.7(5) . .
C17 C16 C18 121.6(5) . .
C12 N3 N3 112.1(6) . 2_755
C14 C15 C16 120.0(6) . .
N4 C18 C16 122.0(5) . .
N1 C17 C16 122.1(5) . .
C9 C10 C11 117.9(5) . .
C9 C10 C12 121.4(5) . .
C11 C10 C12 120.7(5) . .
C3 C2 O5 110.9(4) . 1_565
C3 C2 C1 132.5(4) . .
O5 C2 C1 116.5(4) 1_565 .
N2 C11 C10 122.9(5) . .
N1 C13 C14 123.0(5) . .
C15 C14 C13 118.4(6) . .
C10 C9 C8 119.4(5) . .
N2 C7 C8 123.1(5) . .
C7 C8 C9 118.9(5) . .
C18 N4 N4 112.0(6) . 2_766

loop_
_geom_bond_atom_site_label_1
_geom_bond_atom_site_label_2
_geom_bond_distance
_geom_bond_site_symmetry_2
Cd1 O1W 2.230(4) .
Cd1 O2 2.332(4) .
Cd1 N1 2.343(4) .
Cd1 N2 2.366(4) .
Cd1 O4 2.390(4) .
Cd1 O3 2.485(3) .
Cd1 O1 2.488(3) .
Cd1 C1 2.736(5) .
Cd1 C6 2.752(5) .
O2 C1 1.287(6) .
C3 C2 1.355(7) .
C3 C4 1.430(7) 1_565
C4 C5 1.356(7) .
C4 C3 1.430(7) 1_545
O1 C1 1.237(6) .
O3 C6 1.240(6) .
O4 C6 1.268(6) .
O5 C5 1.365(5) .
O5 C2 1.371(5) 1_545
N1 C13 1.332(7) .
N1 C17 1.338(6) .
N2 C7 1.323(7) .
N2 C11 1.358(7) .
C12 N3 1.274(7) .
C12 C10 1.467(7) .
C1 C2 1.476(6) .
C6 C5 1.482(6) .
C16 C15 1.391(8) .
C16 C17 1.394(8) .
C16 C18 1.476(8) .
N3 N3 1.412(9) 2_755
C15 C14 1.368(9) .
C18 N4 1.262(8) .
C10 C9 1.379(8) .
C10 C11 1.388(7) .
C2 O5 1.371(5) 1_565
C13 C14 1.378(8) .
C9 C8 1.386(8) .
C7 C8 1.377(8) .
N4 N4 1.413(9) 2_766
